data_7227320
loop_
_publ_author_name
'Biyogo, Alex Meye'
'Curti, Christophe'
'El-Kashef, Hussein'
'Khoumeri, Omar'
'Terme, Thierry'
'Vanelle, Patrice'

_publ_section_title
;
 Mn(OAc)3 catalyzed intermolecular oxidative peroxycyclization of
 naphthoquinone
;
_journal_issue 1
_journal_name_full 'RSC Adv.'
_journal_page_first 106
_journal_paper_doi 10.1039/C6RA25138B
_journal_volume 7
_journal_year 2017
_chemical_formula_moiety 'C20 H17 N O7'
_chemical_formula_sum 'C20 H17 N O7'
_chemical_formula_weight 383.35
_space_group_crystal_system monoclinic
_space_group_IT_number 14
_space_group_name_Hall '-P 2ybc'
_space_group_name_H-M_alt 'P 1 21/c 1'
_symmetry_space_group_name_Hall '-P 2ybc'
_symmetry_space_group_name_H-M 'P 1 21/c 1'
_atom_sites_solution_hydrogens geom
_atom_sites_solution_primary direct
_audit_creation_date 2016-03-17
_audit_creation_method
;
Olex2 1.2
(compiled 2016.02.16 svn.r3265 for OlexSys, GUI svn.r5155)
;
_audit_update_record
;
2016-07-20 deposited with the CCDC.
2016-11-04 downloaded from the CCDC.
;
_cell_angle_alpha 90
_cell_angle_beta 97.529(4)
_cell_angle_gamma 90
_cell_formula_units_Z 4
_cell_length_a 7.6077(4)
_cell_length_b 17.9285(7)
_cell_length_c 13.5108(6)
_cell_measurement_reflns_used 4928
_cell_measurement_temperature 293
_cell_measurement_theta_max 26.8160
_cell_measurement_theta_min 3.9770
_cell_volume 1826.91(15)
_computing_cell_refinement
;
CrysAlisPro, Agilent Technologies,
Version 1.171.37.35 (release 13-08-2014 CrysAlis171 .NET)
(compiled Aug 13 2014,18:06:01)
;
_computing_data_collection
;
CrysAlisPro, Agilent Technologies,
Version 1.171.37.35 (release 13-08-2014 CrysAlis171 .NET)
(compiled Aug 13 2014,18:06:01)
;
_computing_data_reduction
;
CrysAlisPro, Agilent Technologies,
Version 1.171.37.35 (release 13-08-2014 CrysAlis171 .NET)
(compiled Aug 13 2014,18:06:01)
;
_computing_molecular_graphics 'Olex2 (Dolomanov et al., 2009)'
_computing_publication_material 'Olex2 (Dolomanov et al., 2009)'
_computing_structure_refinement 'ShelXL (Sheldrick, 2015)'
_computing_structure_solution 'ShelXS (Sheldrick, 2008)'
_diffrn_ambient_temperature 293
_diffrn_detector 'CCD plate'
_diffrn_detector_area_resol_mean 5.3048
_diffrn_detector_type AtlasS2
_diffrn_measured_fraction_theta_full 0.995
_diffrn_measured_fraction_theta_max 0.862
_diffrn_measurement_details
;
#__ type_ start__ end____ width___ exp.time_
  1 omega   21.00   51.00   1.0000   30.0000
omega____ theta____ kappa____ phi______ frames
    -       11.9166  -99.0000 -120.0000 30

#__ type_ start__ end____ width___ exp.time_
  2 omega   28.00   89.00   1.0000   30.0000
omega____ theta____ kappa____ phi______ frames
    -       11.9166   38.0000    0.0000 61

#__ type_ start__ end____ width___ exp.time_
  3 omega  -69.00   66.00   1.0000   30.0000
omega____ theta____ kappa____ phi______ frames
    -       11.9166  -19.0000 -180.0000 135

#__ type_ start__ end____ width___ exp.time_
  4 omega  -71.00   31.00   1.0000   30.0000
omega____ theta____ kappa____ phi______ frames
    -       11.9166  -77.0000    0.0000 102
;
_diffrn_measurement_device 'four-circle diffractometer'
_diffrn_measurement_device_type 'SuperNova, Dual, Cu at zero, AtlasS2'
_diffrn_measurement_method '\w scans'
_diffrn_orient_matrix_UB_11 0.0352268000
_diffrn_orient_matrix_UB_12 0.0256883000
_diffrn_orient_matrix_UB_13 0.0373544000
_diffrn_orient_matrix_UB_21 0.0759734000
_diffrn_orient_matrix_UB_22 0.0048160000
_diffrn_orient_matrix_UB_23 -0.0246498000
_diffrn_orient_matrix_UB_31 -0.0427898000
_diffrn_orient_matrix_UB_32 0.0297028000
_diffrn_orient_matrix_UB_33 -0.0283125000
_diffrn_radiation_monochromator mirror
_diffrn_radiation_probe x-ray
_diffrn_radiation_type MoK\a
_diffrn_radiation_wavelength 0.71073
_diffrn_reflns_av_R_equivalents 0.0252
_diffrn_reflns_av_unetI/netI 0.0236
_diffrn_reflns_Laue_measured_fraction_full 0.995
_diffrn_reflns_Laue_measured_fraction_max 0.862
_diffrn_reflns_limit_h_max 7
_diffrn_reflns_limit_h_min -9
_diffrn_reflns_limit_k_max 21
_diffrn_reflns_limit_k_min -23
_diffrn_reflns_limit_l_max 16
_diffrn_reflns_limit_l_min -17
_diffrn_reflns_number 12982
_diffrn_reflns_point_group_measured_fraction_full 0.995
_diffrn_reflns_point_group_measured_fraction_max 0.862
_diffrn_reflns_theta_full 25.242
_diffrn_reflns_theta_max 28.165
_diffrn_reflns_theta_min 3.461
_diffrn_source 'SuperNova (Mo) X-ray Source'
_exptl_absorpt_coefficient_mu 0.107
_exptl_absorpt_correction_T_max 1.00000
_exptl_absorpt_correction_T_min 0.65168
_exptl_absorpt_correction_type multi-scan
_exptl_absorpt_process_details
;
CrysAlisPro, Agilent Technologies,
Version 1.171.37.35 (release 13-08-2014 CrysAlis171 .NET)
(compiled Aug 13 2014,18:06:01)
Empirical absorption correction using spherical harmonics,
 implemented in SCALE3 ABSPACK scaling algorithm.
;
_exptl_crystal_colour colourless
_exptl_crystal_colour_primary colourless
_exptl_crystal_density_diffrn 1.394
_exptl_crystal_description plate
_exptl_crystal_F_000 800
_exptl_crystal_size_max 0.4
_exptl_crystal_size_mid 0.16
_exptl_crystal_size_min 0.1
_refine_diff_density_max 0.334
_refine_diff_density_min -0.205
_refine_diff_density_rms 0.040
_refine_ls_extinction_method none
_refine_ls_goodness_of_fit_ref 1.021
_refine_ls_hydrogen_treatment constr
_refine_ls_matrix_type full
_refine_ls_number_parameters 256
_refine_ls_number_reflns 3863
_refine_ls_number_restraints 0
_refine_ls_restrained_S_all 1.021
_refine_ls_R_factor_all 0.0647
_refine_ls_R_factor_gt 0.0484
_refine_ls_shift/su_max 0.000
_refine_ls_shift/su_mean 0.000
_refine_ls_structure_factor_coef Fsqd
_refine_ls_weighting_details 'w=1/[\s^2^(Fo^2^)+(0.0477P)^2^+0.7266P] where P=(Fo^2^+2Fc^2^)/3'
_refine_ls_weighting_scheme calc
_refine_ls_wR_factor_gt 0.1123
_refine_ls_wR_factor_ref 0.1227
_reflns_Friedel_coverage 0.000
_reflns_number_gt 2968
_reflns_number_total 3863
_reflns_threshold_expression 'I > 2\s(I)'
_cod_data_source_file c6ra25138b2.cif
_cod_data_source_block am0155pf1
_cod_original_cell_volume 1826.91(14)
_cod_database_code 7227320
_shelxl_version_number 2014/6
_chemical_oxdiff_formula 'c20 h17 n1 o7'
_shelx_space_group_comment
;
The symmetry employed for this shelxl refinement is uniquely defined
by the following loop, which should always be used as a source of
symmetry information in preference to the above space-group names.
They are only intended as comments.
;
_reflns_odcompleteness_completeness 99.63
_reflns_odcompleteness_iscentric 1
_reflns_odcompleteness_theta 24.66
_olex2_refinement_description
;
1. Fixed Uiso
 At 1.2 times of:
  All C(H) groups, All C(H,H) groups
 At 1.5 times of:
  All C(H,H,H) groups, All O(H) groups
2.a Secondary CH2 refined with riding coordinates:
 C2(H2A,H2B)
2.b Aromatic/amide H refined with riding coordinates:
 C6(H6), C7(H7), C8(H8), C9(H9), C14(H14), C15(H15), C17(H17), C18(H18)
2.c Idealised Me refined as rotating group:
 C19(H19A,H19B,H19C), C20(H20A,H20B,H20C)
2.d Idealised tetrahedral OH refined as rotating group:
 O3(H3)
;
_olex2_submission_special_instructions 'No special instructions were received'

loop_
_space_group_symop_operation_xyz
'x, y, z'
'-x, y+1/2, -z+1/2'
'-x, -y, -z'
'x, -y-1/2, z-1/2'

loop_
_atom_site_label
_atom_site_type_symbol
_atom_site_fract_x
_atom_site_fract_y
_atom_site_fract_z
_atom_site_U_iso_or_equiv
_atom_site_adp_type
_atom_site_occupancy
_atom_site_site_symmetry_order
_atom_site_calc_flag
_atom_site_refinement_flags_posn
O1 O 0.83640(19) 0.58717(8) 0.27035(14) 0.0751(5) Uani 1 1 d .
O2 O 0.27025(19) 0.43788(8) 0.35542(12) 0.0657(4) Uani 1 1 d .
O3 O 0.53658(19) 0.35845(7) 0.30275(11) 0.0573(4) Uani 1 1 d .
H3 H 0.4392 0.3453 0.3163 0.086 Uiso 1 1 calc GR
O4 O 0.47108(14) 0.44251(7) 0.17095(9) 0.0412(3) Uani 1 1 d .
O5 O 0.58364(15) 0.39627(7) 0.11486(8) 0.0409(3) Uani 1 1 d .
O6 O 1.0882(2) 0.22512(10) -0.19712(13) 0.0773(5) Uani 1 1 d .
O7 O 1.3209(2) 0.24525(11) -0.09387(14) 0.0881(6) Uani 1 1 d .
N1 N 1.1622(3) 0.25094(9) -0.11926(14) 0.0579(4) Uani 1 1 d .
C1 C 0.7581(2) 0.43044(9) 0.12138(12) 0.0340(4) Uani 1 1 d .
C2 C 0.8369(2) 0.43298(10) 0.23120(12) 0.0377(4) Uani 1 1 d .
H2A H 0.9463 0.4614 0.2372 0.045 Uiso 1 1 calc R
H2B H 0.8665 0.3826 0.2536 0.045 Uiso 1 1 calc R
C3 C 0.7144(2) 0.46743(10) 0.30020(12) 0.0387(4) Uani 1 1 d .
C4 C 0.7074(2) 0.55262(10) 0.28951(14) 0.0453(4) Uani 1 1 d .
C5 C 0.5461(2) 0.59327(9) 0.30964(13) 0.0406(4) Uani 1 1 d .
C6 C 0.5500(3) 0.67077(11) 0.31548(16) 0.0565(5) Uani 1 1 d .
H6 H 0.6521 0.6964 0.3049 0.068 Uiso 1 1 calc R
C7 C 0.4038(3) 0.70961(11) 0.33675(17) 0.0638(6) Uani 1 1 d .
H7 H 0.4081 0.7614 0.3411 0.077 Uiso 1 1 calc R
C8 C 0.2509(3) 0.67244(11) 0.35169(16) 0.0578(5) Uani 1 1 d .
H8 H 0.1523 0.6992 0.3655 0.069 Uiso 1 1 calc R
C9 C 0.2438(2) 0.59609(11) 0.34618(14) 0.0470(4) Uani 1 1 d .
H9 H 0.1404 0.5712 0.3562 0.056 Uiso 1 1 calc R
C10 C 0.3913(2) 0.55590(9) 0.32562(12) 0.0376(4) Uani 1 1 d .
C11 C 0.3839(2) 0.47398(10) 0.32270(13) 0.0412(4) Uani 1 1 d .
C12 C 0.5301(2) 0.43234(9) 0.27591(12) 0.0374(4) Uani 1 1 d .
C13 C 0.8614(2) 0.37720(9) 0.06240(12) 0.0361(4) Uani 1 1 d .
C14 C 0.7793(3) 0.34149(12) -0.02305(14) 0.0542(5) Uani 1 1 d .
H14 H 0.6576 0.3466 -0.0410 0.065 Uiso 1 1 calc R
C15 C 0.8764(3) 0.29855(13) -0.08144(15) 0.0591(6) Uani 1 1 d .
H15 H 0.8212 0.2744 -0.1381 0.071 Uiso 1 1 calc R
C16 C 1.0559(3) 0.29229(10) -0.05409(14) 0.0450(4) Uani 1 1 d .
C17 C 1.1407(2) 0.32514(10) 0.03033(14) 0.0448(4) Uani 1 1 d .
H17 H 1.2623 0.3195 0.0479 0.054 Uiso 1 1 calc R
C18 C 1.0420(2) 0.36695(10) 0.08894(13) 0.0412(4) Uani 1 1 d .
H18 H 1.0978 0.3886 0.1473 0.049 Uiso 1 1 calc R
C19 C 0.7915(3) 0.45301(14) 0.40968(14) 0.0628(6) Uani 1 1 d .
H19A H 0.7880 0.4005 0.4234 0.094 Uiso 1 1 calc GR
H19B H 0.7225 0.4794 0.4530 0.094 Uiso 1 1 calc GR
H19C H 0.9120 0.4702 0.4209 0.094 Uiso 1 1 calc GR
C20 C 0.7446(3) 0.50539(11) 0.06766(16) 0.0518(5) Uani 1 1 d .
H20A H 0.7031 0.4978 -0.0018 0.078 Uiso 1 1 calc GR
H20B H 0.8592 0.5286 0.0745 0.078 Uiso 1 1 calc GR
H20C H 0.6629 0.5370 0.0965 0.078 Uiso 1 1 calc GR

loop_
_atom_site_aniso_label
_atom_site_aniso_U_11
_atom_site_aniso_U_22
_atom_site_aniso_U_33
_atom_site_aniso_U_23
_atom_site_aniso_U_13
_atom_site_aniso_U_12
O1 0.0480(8) 0.0543(9) 0.1280(15) -0.0246(9) 0.0301(9) -0.0189(7)
O2 0.0613(9) 0.0493(8) 0.0953(11) -0.0095(8) 0.0436(8) -0.0141(7)
O3 0.0722(10) 0.0344(7) 0.0730(9) 0.0079(6) 0.0385(8) -0.0006(6)
O4 0.0330(6) 0.0496(7) 0.0415(7) -0.0076(5) 0.0061(5) -0.0002(5)
O5 0.0359(6) 0.0467(7) 0.0416(6) -0.0108(5) 0.0103(5) -0.0055(5)
O6 0.0933(12) 0.0725(11) 0.0697(10) -0.0323(9) 0.0243(9) -0.0045(9)
O7 0.0663(11) 0.1092(15) 0.0922(13) -0.0350(11) 0.0232(9) 0.0200(10)
N1 0.0693(12) 0.0489(10) 0.0593(11) -0.0097(8) 0.0228(9) 0.0006(9)
C1 0.0311(8) 0.0354(8) 0.0356(8) 0.0043(7) 0.0053(6) -0.0010(7)
C2 0.0329(9) 0.0414(9) 0.0383(9) -0.0021(7) 0.0032(7) 0.0039(7)
C3 0.0355(9) 0.0436(9) 0.0366(9) -0.0045(7) 0.0037(7) 0.0017(7)
C4 0.0378(10) 0.0431(10) 0.0554(11) -0.0133(8) 0.0081(8) -0.0081(8)
C5 0.0428(10) 0.0370(9) 0.0431(9) -0.0037(7) 0.0092(7) -0.0021(7)
C6 0.0658(13) 0.0387(10) 0.0693(14) -0.0058(9) 0.0250(11) -0.0077(9)
C7 0.0857(17) 0.0355(10) 0.0747(15) -0.0005(10) 0.0280(12) 0.0086(10)
C8 0.0610(13) 0.0507(11) 0.0640(13) 0.0019(10) 0.0165(10) 0.0178(10)
C9 0.0401(10) 0.0525(11) 0.0494(10) -0.0022(9) 0.0096(8) 0.0020(8)
C10 0.0384(9) 0.0390(9) 0.0358(9) -0.0031(7) 0.0065(7) -0.0003(7)
C11 0.0389(10) 0.0412(9) 0.0449(10) -0.0048(8) 0.0113(8) -0.0061(7)
C12 0.0427(10) 0.0315(8) 0.0399(9) 0.0008(7) 0.0126(7) -0.0009(7)
C13 0.0395(9) 0.0372(8) 0.0327(8) 0.0056(7) 0.0086(7) -0.0016(7)
C14 0.0433(11) 0.0749(14) 0.0436(10) -0.0120(10) 0.0031(8) 0.0027(10)
C15 0.0590(13) 0.0747(14) 0.0436(11) -0.0185(10) 0.0064(9) -0.0025(11)
C16 0.0528(11) 0.0405(9) 0.0447(10) -0.0022(8) 0.0177(8) 0.0007(8)
C17 0.0414(10) 0.0451(10) 0.0491(10) 0.0000(8) 0.0103(8) 0.0040(8)
C18 0.0412(10) 0.0443(10) 0.0381(9) -0.0022(8) 0.0056(7) -0.0006(8)
C19 0.0642(14) 0.0867(16) 0.0364(10) -0.0071(10) 0.0016(9) 0.0162(12)
C20 0.0552(12) 0.0464(10) 0.0554(12) 0.0161(9) 0.0129(9) 0.0057(9)

loop_
_atom_type_symbol
_atom_type_description
_atom_type_scat_dispersion_real
_atom_type_scat_dispersion_imag
_atom_type_scat_source
C C 0.0033 0.0016 'International Tables Vol C Tables 4.2.6.8 and 6.1.1.4'
H H 0.0000 0.0000 'International Tables Vol C Tables 4.2.6.8 and 6.1.1.4'
N N 0.0061 0.0033 'International Tables Vol C Tables 4.2.6.8 and 6.1.1.4'
O O 0.0106 0.0060 'International Tables Vol C Tables 4.2.6.8 and 6.1.1.4'

loop_
_geom_angle_atom_site_label_1
_geom_angle_atom_site_label_2
_geom_angle_atom_site_label_3
_geom_angle
C12 O3 H3 109.5
C12 O4 O5 107.95(11)
C1 O5 O4 108.65(10)
O6 N1 C16 118.72(19)
O7 N1 O6 122.79(18)
O7 N1 C16 118.47(18)
O5 C1 C2 108.10(12)
O5 C1 C13 103.50(12)
O5 C1 C20 109.78(13)
C13 C1 C2 111.28(13)
C20 C1 C2 115.46(15)
C20 C1 C13 108.06(14)
C1 C2 H2A 108.7
C1 C2 H2B 108.7
C1 C2 C3 114.25(13)
H2A C2 H2B 107.6
C3 C2 H2A 108.7
C3 C2 H2B 108.7
C2 C3 C4 111.11(14)
C2 C3 C12 108.47(13)
C2 C3 C19 109.35(14)
C4 C3 C19 105.17(15)
C12 C3 C4 111.66(14)
C12 C3 C19 111.06(16)
O1 C4 C3 120.54(16)
O1 C4 C5 119.91(17)
C5 C4 C3 119.42(15)
C6 C5 C4 119.29(16)
C6 C5 C10 118.84(17)
C10 C5 C4 121.85(15)
C5 C6 H6 119.8
C7 C6 C5 120.41(19)
C7 C6 H6 119.8
C6 C7 H7 119.8
C6 C7 C8 120.49(18)
C8 C7 H7 119.8
C7 C8 H8 119.9
C9 C8 C7 120.17(18)
C9 C8 H8 119.9
C8 C9 H9 120.0
C8 C9 C10 120.03(18)
C10 C9 H9 120.0
C5 C10 C11 120.37(15)
C9 C10 C5 120.07(16)
C9 C10 C11 119.56(15)
O2 C11 C10 123.48(16)
O2 C11 C12 118.65(15)
C10 C11 C12 117.87(14)
O3 C12 O4 112.19(14)
O3 C12 C3 109.82(14)
O3 C12 C11 111.23(13)
O4 C12 C3 108.46(13)
O4 C12 C11 101.18(13)
C3 C12 C11 113.71(13)
C14 C13 C1 120.93(15)
C18 C13 C1 120.58(15)
C18 C13 C14 118.36(16)
C13 C14 H14 119.6
C15 C14 C13 120.83(18)
C15 C14 H14 119.6
C14 C15 H15 120.7
C16 C15 C14 118.65(18)
C16 C15 H15 120.7
C15 C16 N1 119.05(18)
C17 C16 N1 118.68(18)
C17 C16 C15 122.23(17)
C16 C17 H17 120.7
C16 C17 C18 118.63(17)
C18 C17 H17 120.7
C13 C18 H18 119.4
C17 C18 C13 121.24(16)
C17 C18 H18 119.4
C3 C19 H19A 109.5
C3 C19 H19B 109.5
C3 C19 H19C 109.5
H19A C19 H19B 109.5
H19A C19 H19C 109.5
H19B C19 H19C 109.5
C1 C20 H20A 109.5
C1 C20 H20B 109.5
C1 C20 H20C 109.5
H20A C20 H20B 109.5
H20A C20 H20C 109.5
H20B C20 H20C 109.5

loop_
_geom_bond_atom_site_label_1
_geom_bond_atom_site_label_2
_geom_bond_distance
O1 C4 1.217(2)
O2 C11 1.209(2)
O3 H3 0.8200
O3 C12 1.373(2)
O4 O5 1.4714(15)
O4 C12 1.442(2)
O5 C1 1.4541(19)
O6 N1 1.218(2)
O7 N1 1.216(2)
N1 C16 1.471(2)
C1 C2 1.526(2)
C1 C13 1.526(2)
C1 C20 1.524(2)
C2 H2A 0.9700
C2 H2B 0.9700
C2 C3 1.532(2)
C3 C4 1.534(2)
C3 C12 1.533(2)
C3 C19 1.540(2)
C4 C5 1.483(2)
C5 C6 1.392(3)
C5 C10 1.396(2)
C6 H6 0.9300
C6 C7 1.374(3)
C7 H7 0.9300
C7 C8 1.378(3)
C8 H8 0.9300
C8 C9 1.372(3)
C9 H9 0.9300
C9 C10 1.392(2)
C10 C11 1.470(2)
C11 C12 1.542(2)
C13 C14 1.394(2)
C13 C18 1.386(2)
C14 H14 0.9300
C14 C15 1.383(3)
C15 H15 0.9300
C15 C16 1.372(3)
C16 C17 1.368(3)
C17 H17 0.9300
C17 C18 1.382(2)
C18 H18 0.9300
C19 H19A 0.9600
C19 H19B 0.9600
C19 H19C 0.9600
C20 H20A 0.9600
C20 H20B 0.9600
C20 H20C 0.9600
